data_7110437
loop_
_publ_author_name
'Kimura, Kentaro'
'Kimura, Takahiro'
'Kinoshita, Isamu'
'Nakashima, Nobuaki'
'Kitano, Ken&#x2019;ichi'
'Nishioka, Takanori'
'Isobe, Kiyoshi'

_publ_contact_author
;
    Isamu Kinoshita
Department of Molecular Materials Science, Graduate School of Science,
Osaka City University, Sugimoto, Sumiyoshi-ku, Osaka 558-8585, JAPAN 
;
_publ_section_title
;
 Aerobic oxidation of a disulfide to its sulfonate leading to
 supramolecular pyridine-2-sulfonato Cu(II) and Zn(II) complexes
;
_journal_issue 6
_journal_name_full 'Chemical Communications'
_journal_page_first 497
_journal_paper_doi 10.1039/a809513b
_journal_year 1999
_chemical_formula_moiety 'C12 H16 N2 O8 S2 Zn '
_chemical_formula_sum 'C12 H16 N2 O8 S2 Zn'
_chemical_formula_weight 445.77
_space_group_IT_number 15
_symmetry_cell_setting monoclinic
_symmetry_Int_Tables_number 15
_symmetry_space_group_name_Hall '-C 2yc'
_symmetry_space_group_name_H-M 'C 1 2/c 1'
_audit_creation_date 'Thu Oct 22 10:12:14 1998'
_audit_creation_method 'from TEXRAY.INF file'
_cell_angle_alpha 90
_cell_angle_beta 126.176(4)
_cell_angle_gamma 90
_cell_formula_units_Z 4
_cell_length_a 19.058(1)
_cell_length_b 7.381(1)
_cell_length_c 14.321(1)
_cell_measurement_reflns_used 25
_cell_measurement_temperature 296.2
_cell_measurement_theta_max 15.0
_cell_measurement_theta_min 14.6
_cell_volume 1626.1(3)
_computing_cell_refinement 'Rigaku/AFC Diffractometer Control'
_computing_data_collection 'Rigaku/AFC Diffractometer Control'
_computing_data_reduction teXsan
_computing_publication_material teXsan
_computing_structure_refinement teXsan
_diffrn_ambient_temperature 296.2
_diffrn_measurement_device 'Rigaku AFC7S'
_diffrn_measurement_method ' _w-2_q '
_diffrn_orient_matrix_UB_11 0.01455
_diffrn_orient_matrix_UB_12 -0.04838
_diffrn_orient_matrix_UB_13 -0.05189
_diffrn_orient_matrix_UB_21 -0.01489
_diffrn_orient_matrix_UB_22 -0.12514
_diffrn_orient_matrix_UB_23 0.00975
_diffrn_orient_matrix_UB_31 -0.06158
_diffrn_orient_matrix_UB_32 0.01882
_diffrn_orient_matrix_UB_33 -0.06852
_diffrn_radiation_detector 'scintillation counter'
_diffrn_radiation_monochromator graphite
_diffrn_radiation_source 'Rigaku sealed tube'
_diffrn_radiation_type 'Mo K_a'
_diffrn_radiation_wavelength 0.7107
_diffrn_reflns_av_R_equivalents 0.021
_diffrn_reflns_av_sigmaI/netI 0.031
_diffrn_reflns_limit_h_max 0
_diffrn_reflns_limit_h_min -26
_diffrn_reflns_limit_k_max 10
_diffrn_reflns_limit_k_min 0
_diffrn_reflns_limit_l_max 20
_diffrn_reflns_limit_l_min -16
_diffrn_reflns_number 2630
_diffrn_reflns_reduction_process 'Lp corrections applied'
_diffrn_reflns_theta_max 30.01
_diffrn_reflns_theta_min 2.15
_diffrn_standards_decay_% 0.39
_diffrn_standards_interval_count 150
_diffrn_standards_number 3
_exptl_absorpt_coefficient_mu 1.813
_exptl_absorpt_correction_T_max 0.999
_exptl_absorpt_correction_T_min 0.768
_exptl_absorpt_correction_type '_y scans(North,Phillips & Mathews,1968)'
_exptl_crystal_colour colorless
_exptl_crystal_density_diffrn 1.821
_exptl_crystal_density_meas ?
_exptl_crystal_description prismatic
_exptl_crystal_F_000 912.00
_exptl_crystal_size_max 0.620
_exptl_crystal_size_mid 0.340
_exptl_crystal_size_min 0.280
_refine_diff_density_max 0.30
_refine_diff_density_min -0.47
_refine_ls_extinction_method none
_refine_ls_goodness_of_fit_obs 1.343
_refine_ls_hydrogen_treatment refall
_refine_ls_matrix_type full
_refine_ls_number_constraints 0
_refine_ls_number_parameters 146
_refine_ls_number_reflns 2056
_refine_ls_number_restraints 0
_refine_ls_R_factor_obs 0.0269
_refine_ls_shift/esd_max 0.0010
_refine_ls_shift/esd_mean 0.0000
_refine_ls_structure_factor_coef F
_refine_ls_weighting_details 'w = 1/[_s^2^(Fo) + 0.00040|Fo|^2^]'
_refine_ls_weighting_scheme calc
_refine_ls_wR_factor_obs 0.0377
_reflns_number_observed 2056
_reflns_number_total 2556
_reflns_observed_criterion >3.0sigma(I)
_cod_data_source_file 809513bsup1.cif
_cod_data_source_block Zn(3mpSO3)2(H2O)2(2)
_cod_depositor_comments
;
The following automatic conversions were performed:

'_exptl_crystal_density_meas' value 'not measured' was changed to '?'
- the value is perceived as not measured.

Automatic conversion script
Id: cif_fix_values 3008 2015-01-20 13:52:24Z robertas 

The following automatic conversions were performed:

'_refine_ls_weighting_scheme' value 'w = 1/[_s^2^(Fo) +
0.00040|Fo|^2^]' was changed to 'calc'. New tag
'_refine_ls_weighting_details' was created. The value of the new tag
was set to 'w = 1/[_s^2^(Fo) + 0.00040|Fo|^2^]'.

Automatic conversion script
Id: cif_fix_values 3143 2015-03-26 13:38:13Z robertas 
;
_cod_original_cell_volume 1626.2(3)
_cod_original_sg_symbol_H-M 'C 2/c        '
_cod_original_formula_sum 'C12 H16 N2 O8 S2 Zn '
_cod_database_code 7110437

loop_
_symmetry_equiv_pos_as_xyz
x,y,z
-x,y,1/2-z
-x,-y,-z
x,-y,1/2+z
1/2+x,1/2+y,z
1/2-x,1/2+y,1/2-z
1/2-x,1/2-y,-z
1/2+x,1/2-y,1/2+z

loop_
_atom_site_aniso_label
_atom_site_aniso_U_11
_atom_site_aniso_U_22
_atom_site_aniso_U_33
_atom_site_aniso_U_12
_atom_site_aniso_U_13
_atom_site_aniso_U_23
Zn(1) 0.0184(1) 0.0249(2) 0.0229(1) 0.0000 0.0107(1) 0.0000
S(1) 0.0240(2) 0.0237(2) 0.0218(2) -0.0037(1) 0.0127(2) -0.0051(1)
O(1) 0.0210(6) 0.0483(9) 0.0325(7) -0.0017(6) 0.0094(5) -0.0166(6)
O(2) 0.0498(9) 0.0240(7) 0.0424(8) -0.0105(6) 0.0184(7) -0.0061(6)
O(3) 0.0402(8) 0.062(1) 0.0246(6) -0.0091(7) 0.0199(6) -0.0072(7)
O(4) 0.0522(9) 0.0367(8) 0.0228(6) 0.0192(7) 0.0179(6) 0.0020(6)
N(1) 0.0201(6) 0.0211(6) 0.0212(6) -0.0015(5) 0.0109(5) -0.0017(5)
C(1) 0.0207(7) 0.0180(7) 0.0199(6) -0.0016(5) 0.0111(6) -0.0003(5)
C(2) 0.0232(7) 0.0210(8) 0.0306(8) 0.0022(6) 0.0164(7) 0.0031(6)
C(3) 0.0192(7) 0.0277(9) 0.0332(9) 0.0011(6) 0.0110(7) 0.0042(7)
C(4) 0.0247(8) 0.0264(8) 0.0234(8) -0.0034(6) 0.0067(7) -0.0015(6)
C(5) 0.0263(8) 0.0245(8) 0.0236(7) -0.0010(6) 0.0124(7) -0.0047(6)
C(6) 0.034(1) 0.039(1) 0.049(1) 0.0085(9) 0.0274(10) -0.0025(10)

loop_
_atom_site_label
_atom_site_fract_x
_atom_site_fract_y
_atom_site_fract_z
_atom_site_U_iso_or_equiv
_atom_site_thermal_displace_type
_atom_site_calc_flag
_atom_site_occupancy
_atom_site_refinement_flags
Zn(1) 1.0000 0.01962(4) 0.2500 0.02299(7) Uani d 0.50 S
S(1) 1.08092(3) -0.25552(6) 0.16920(3) 0.02362(10) Uani d 1.00 .
O(1) 0.99993(8) -0.1724(2) 0.1366(1) 0.0378(4) Uani d 1.00 .
O(2) 1.0868(1) -0.4453(2) 0.1971(1) 0.0441(4) Uani d 1.00 .
O(3) 1.10048(10) -0.2166(2) 0.0878(1) 0.0418(4) Uani d 1.00 .
O(4) 1.0079(1) 0.2313(2) 0.3533(1) 0.0398(4) Uani d 1.00 .
N(1) 1.13430(9) -0.0346(2) 0.3455(1) 0.0215(3) Uani d 1.00 .
C(1) 1.16409(10) -0.1466(2) 0.3024(1) 0.0201(3) Uani d 1.00 .
C(2) 1.2522(1) -0.1826(2) 0.3576(2) 0.0246(4) Uani d 1.00 .
C(3) 1.3100(1) -0.0998(3) 0.4647(2) 0.0294(4) Uani d 1.00 .
C(4) 1.2794(1) 0.0098(2) 0.5118(2) 0.0294(4) Uani d 1.00 .
C(5) 1.1915(1) 0.0409(2) 0.4497(2) 0.0262(4) Uani d 1.00 .
C(6) 1.2860(1) -0.3046(3) 0.3088(2) 0.0394(6) Uani d 1.00 .
H(1) 1.367(2) -0.124(3) 0.501(2) 0.041(6) Uiso calc 1.00 .
H(2) 1.317(1) 0.065(3) 0.586(2) 0.029(5) Uiso calc 1.00 .
H(3) 1.173(1) 0.109(3) 0.476(2) 0.031(6) Uiso calc 1.00 .
H(4) 1.277(3) -0.260(5) 0.241(3) 0.10(1) Uiso calc 1.00 .
H(5) 1.265(3) -0.413(6) 0.296(3) 0.10(1) Uiso calc 1.00 .
H(6) 1.340(3) -0.327(6) 0.367(4) 0.11(1) Uiso calc 1.00 .
H(7) 1.019(2) 0.212(4) 0.413(2) 0.044(7) Uiso calc 1.00 .
H(8) 0.983(2) 0.329(4) 0.333(2) 0.042(7) Uiso calc 1.00 .

loop_
_atom_type_symbol
_atom_type_oxidation_number
_atom_type_number_in_cell
_atom_type_scat_dispersion_real
_atom_type_scat_dispersion_imag
_atom_type_scat_source
C 0 48 0.003 0.002
;International Tables for Crystallography
(1992, Vol. C, Tables 4.2.6.8 and 6.1.1.1)
;
H 0 64 0.000 0.000
;International Tables for Crystallography
(1992, Vol. C, Table 6.1.1.2)
;
N 0 8 0.006 0.003
;International Tables for Crystallography
(1992, Vol. C, Tables 4.2.6.8 and 6.1.1.1)
;
O 0 32 0.011 0.006
;International Tables for Crystallography
(1992, Vol. C, Tables 4.2.6.8 and 6.1.1.1)
;
S 0 8 0.125 0.123
;International Tables for Crystallography
(1992, Vol. C, Tables 4.2.6.8 and 6.1.1.1)
;
Zn 0 4 0.284 1.430
;International Tables for Crystallography
(1992, Vol. C, Tables 4.2.6.8 and 6.1.1.1)
;

loop_
_geom_angle_atom_site_label_1
_geom_angle_atom_site_label_2
_geom_angle_atom_site_label_3
_geom_angle
_geom_angle_site_symmetry_1
_geom_angle_site_symmetry_2
_geom_angle_site_symmetry_3
_geom_angle_publ_flag
O(1) Zn(1) O(1) 97.76(9) 1_555 1_555 2_755 yes
O(1) Zn(1) O(4) 172.05(7) 1_555 1_555 1_555 yes
O(1) Zn(1) O(4) 89.47(6) 1_555 1_555 2_755 yes
O(1) Zn(1) N(1) 79.90(5) 1_555 1_555 1_555 yes
O(1) Zn(1) N(1) 85.75(5) 1_555 1_555 2_755 yes
O(1) Zn(1) O(4) 89.47(6) 2_755 1_555 1_555 yes
O(1) Zn(1) O(4) 172.05(7) 2_755 1_555 2_755 yes
O(1) Zn(1) N(1) 85.75(5) 2_755 1_555 1_555 yes
O(1) Zn(1) N(1) 79.90(5) 2_755 1_555 2_755 yes
O(4) Zn(1) O(4) 83.51(9) 1_555 1_555 2_755 yes
O(4) Zn(1) N(1) 97.45(6) 1_555 1_555 1_555 yes
O(4) Zn(1) N(1) 98.83(6) 1_555 1_555 2_755 yes
O(4) Zn(1) N(1) 98.83(6) 2_755 1_555 1_555 yes
O(4) Zn(1) N(1) 97.45(6) 2_755 1_555 2_755 yes
N(1) Zn(1) N(1) 158.12(8) 1_555 1_555 2_755 yes
O(1) S(1) O(2) 113.07(10) 1_555 1_555 1_555 yes
O(1) S(1) O(3) 112.69(10) 1_555 1_555 1_555 yes
O(1) S(1) C(1) 104.82(8) 1_555 1_555 1_555 yes
O(2) S(1) O(3) 113.7(1) 1_555 1_555 1_555 yes
O(2) S(1) C(1) 105.33(8) 1_555 1_555 1_555 yes
O(3) S(1) C(1) 106.33(8) 1_555 1_555 1_555 yes
Zn(1) O(1) S(1) 120.37(7) 1_555 1_555 1_555 yes
Zn(1) O(4) H(7) 120(2) 1_555 1_555 1_555 no
Zn(1) O(4) H(8) 128(1) 1_555 1_555 1_555 no
H(7) O(4) H(8) 106(2) 1_555 1_555 1_555 no
Zn(1) N(1) C(1) 120.0(1) 1_555 1_555 1_555 yes
Zn(1) N(1) C(5) 121.3(1) 1_555 1_555 1_555 yes
C(1) N(1) C(5) 118.7(1) 1_555 1_555 1_555 yes
S(1) C(1) N(1) 114.6(1) 1_555 1_555 1_555 yes
S(1) C(1) C(2) 121.9(1) 1_555 1_555 1_555 yes
N(1) C(1) C(2) 123.4(1) 1_555 1_555 1_555 yes
C(1) C(2) C(3) 116.4(2) 1_555 1_555 1_555 yes
C(1) C(2) C(6) 123.7(2) 1_555 1_555 1_555 yes
C(3) C(2) C(6) 119.9(2) 1_555 1_555 1_555 yes
C(2) C(3) C(4) 120.4(2) 1_555 1_555 1_555 yes
C(2) C(3) H(1) 116(1) 1_555 1_555 1_555 no
C(4) C(3) H(1) 123(1) 1_555 1_555 1_555 no
C(3) C(4) C(5) 119.0(2) 1_555 1_555 1_555 yes
C(3) C(4) H(2) 122(1) 1_555 1_555 1_555 no
C(5) C(4) H(2) 118(1) 1_555 1_555 1_555 no
N(1) C(5) C(4) 121.9(2) 1_555 1_555 1_555 yes
N(1) C(5) H(3) 118(1) 1_555 1_555 1_555 no
C(4) C(5) H(3) 119(1) 1_555 1_555 1_555 no
C(2) C(6) H(4) 113(2) 1_555 1_555 1_555 no
C(2) C(6) H(5) 112(2) 1_555 1_555 1_555 no
C(2) C(6) H(6) 105(2) 1_555 1_555 1_555 no
H(4) C(6) H(5) 108(3) 1_555 1_555 1_555 no
H(4) C(6) H(6) 115(3) 1_555 1_555 1_555 no
H(5) C(6) H(6) 99(3) 1_555 1_555 1_555 no

loop_
_geom_bond_atom_site_label_1
_geom_bond_atom_site_label_2
_geom_bond_distance
_geom_bond_site_symmetry_1
_geom_bond_site_symmetry_2
_geom_bond_publ_flag
Zn(1) O(1) 2.155(1) 1_555 1_555 yes
Zn(1) O(1) 2.155(1) 1_555 2_755 yes
Zn(1) O(4) 2.095(1) 1_555 1_555 yes
Zn(1) O(4) 2.095(1) 1_555 2_755 yes
Zn(1) N(1) 2.109(1) 1_555 1_555 yes
Zn(1) N(1) 2.109(1) 1_555 2_755 yes
S(1) O(1) 1.458(1) 1_555 1_555 yes
S(1) O(2) 1.443(2) 1_555 1_555 yes
S(1) O(3) 1.447(1) 1_555 1_555 yes
S(1) C(1) 1.797(2) 1_555 1_555 yes
N(1) C(1) 1.342(2) 1_555 1_555 yes
N(1) C(5) 1.344(2) 1_555 1_555 yes
C(1) C(2) 1.396(2) 1_555 1_555 yes
C(2) C(3) 1.395(3) 1_555 1_555 yes
C(2) C(6) 1.499(3) 1_555 1_555 yes
C(3) C(4) 1.383(3) 1_555 1_555 yes
C(4) C(5) 1.376(3) 1_555 1_555 yes

loop_
_geom_contact_atom_site_label_1
_geom_contact_atom_site_label_2
_geom_contact_distance
_geom_contact_site_symmetry_1
_geom_contact_site_symmetry_2
O(1) C(3) 3.386(2) 1_555 8_444
O(2) O(4) 2.818(2) 1_555 2_745
O(2) C(4) 3.399(3) 1_555 7_746
O(3) O(4) 2.723(2) 1_555 4_554
O(3) C(6) 3.513(3) 1_555 6_755
O(3) C(5) 3.557(2) 1_555 4_554
N(1) C(3) 3.520(2) 1_555 7_746
C(1) C(6) 3.405(3) 1_555 6_755
C(1) C(4) 3.471(2) 1_555 7_746
C(1) C(3) 3.595(2) 1_555 7_746
C(2) C(4) 3.320(3) 1_555 7_746
C(2) C(6) 3.456(3) 1_555 6_755
C(2) C(5) 3.502(3) 1_555 7_746
C(3) C(5) 3.485(3) 1_555 7_746
C(3) C(4) 3.585(3) 1_555 7_746
C(4) C(5) 3.354(3) 1_555 7_756
C(5) C(5) 3.576(4) 1_555 7_756
